data_4313690
loop_
_publ_author_name
'David T. Puerta'
'Seth M. Cohen'

_publ_section_title
;
 Examination of Novel Zinc-Binding Groups for Use in Matrix
 Metalloproteinase Inhibitors
;
_journal_name_full 'Inorganic Chemistry'
_journal_page_first 3423
_journal_page_last 3430
_journal_paper_doi 10.1021/ic026029g
_journal_volume 42
_journal_year 2003
_chemical_formula_sum 'C39 H36 B N6 O3 Zn'
_chemical_formula_weight 712.92
_chemical_name_common TpZn(Maltol)
_chemical_name_systematic
;

  ?

;
_space_group_IT_number 2
_symmetry_cell_setting triclinic
_symmetry_space_group_name_Hall '-P 1'
_symmetry_space_group_name_H-M 'P -1'
_atom_sites_solution_hydrogens geom
_atom_sites_solution_primary direct
_atom_sites_solution_secondary difmap
_audit_creation_method SHELXL-97
_cell_angle_alpha 93.6090(10)
_cell_angle_beta 101.6060(10)
_cell_angle_gamma 93.2060(10)
_cell_formula_units_Z 2
_cell_length_a 10.0442(8)
_cell_length_b 10.3764(8)
_cell_length_c 17.2365(14)
_cell_measurement_reflns_used 5990
_cell_measurement_temperature 100(2)
_cell_measurement_theta_max 27.47
_cell_measurement_theta_min 2.61
_cell_volume 1751.9(2)
_computing_cell_refinement 'Bruker SMART'
_computing_data_collection 'Bruker SMART'
_computing_data_reduction 'Bruker SAINT'
_computing_molecular_graphics 'Bruker SHELXTL'
_computing_publication_material 'Bruker SHELXTL'
_computing_structure_refinement 'SHELXL-97 (Sheldrick, 1997)'
_computing_structure_solution 'SHELXS-97 (Sheldrick, 1990)'
_diffrn_ambient_temperature 100(2)
_diffrn_measured_fraction_theta_full 0.947
_diffrn_measured_fraction_theta_max 0.947
_diffrn_measurement_device_type 'CCD area detector'
_diffrn_measurement_method 'phi and omega scans'
_diffrn_radiation_monochromator graphite
_diffrn_radiation_source 'fine-focus sealed tube'
_diffrn_radiation_type MoK\a
_diffrn_radiation_wavelength 0.71073
_diffrn_reflns_av_R_equivalents 0.0192
_diffrn_reflns_av_sigmaI/netI 0.0268
_diffrn_reflns_limit_h_max 12
_diffrn_reflns_limit_h_min -12
_diffrn_reflns_limit_k_max 13
_diffrn_reflns_limit_k_min -13
_diffrn_reflns_limit_l_max 22
_diffrn_reflns_limit_l_min -22
_diffrn_reflns_number 14755
_diffrn_reflns_theta_full 27.49
_diffrn_reflns_theta_max 27.49
_diffrn_reflns_theta_min 1.21
_exptl_absorpt_coefficient_mu 0.748
_exptl_absorpt_correction_type none
_exptl_crystal_colour colorless
_exptl_crystal_density_diffrn 1.351
_exptl_crystal_density_meas 0
_exptl_crystal_density_method 'not measured'
_exptl_crystal_description rectangular
_exptl_crystal_F_000 742
_exptl_crystal_size_max .35
_exptl_crystal_size_mid .19
_exptl_crystal_size_min .05
_refine_diff_density_max 0.418
_refine_diff_density_min -0.397
_refine_diff_density_rms 0.053
_refine_ls_extinction_method none
_refine_ls_goodness_of_fit_ref 1.046
_refine_ls_hydrogen_treatment mixed
_refine_ls_matrix_type full
_refine_ls_number_parameters 459
_refine_ls_number_reflns 7606
_refine_ls_number_restraints 0
_refine_ls_restrained_S_all 1.046
_refine_ls_R_factor_all 0.0309
_refine_ls_R_factor_gt 0.0291
_refine_ls_shift/su_max 0.049
_refine_ls_shift/su_mean 0.003
_refine_ls_structure_factor_coef Fsqd
_refine_ls_weighting_details 'calc w=1/[\s^2^(Fo^2^)+(0.0437P)^2^+0.6892P] where P=(Fo^2^+2Fc^2^)/3'
_refine_ls_weighting_scheme calc
_refine_ls_wR_factor_gt 0.0791
_refine_ls_wR_factor_ref 0.0804
_reflns_number_gt 7162
_reflns_number_total 7606
_reflns_threshold_expression >2sigma(I)
_cod_data_source_file ic026029g_2.cif
_cod_data_source_block Zn(hydrotrisblabla)
_cod_depositor_comments
;
The following automatic conversions were performed:

'_symmetry_cell_setting' value 'Triclinic' changed to 'triclinic'
according to the built-in table from CIF Core dictionary named
'cif_core.dic' version 2.4.1 from 2010-06-29.

Automatic conversion script
Id: cif_fix_values 1646 2011-03-28 12:23:43Z adriana 
;
_cod_database_code 4313690

loop_
_symmetry_equiv_pos_as_xyz
'x, y, z'
'-x, -y, -z'

loop_
_atom_site_label
_atom_site_type_symbol
_atom_site_fract_x
_atom_site_fract_y
_atom_site_fract_z
_atom_site_U_iso_or_equiv
_atom_site_adp_type
_atom_site_occupancy
_atom_site_symmetry_multiplicity
_atom_site_calc_flag
_atom_site_refinement_flags
_atom_site_disorder_assembly
_atom_site_disorder_group
C28 C 0.28654(16) 1.07360(15) 0.91950(9) 0.0278(3) Uani 1 1 d . . .
H28 H 0.2178 1.0774 0.9500 0.033 Uiso 1 1 calc R . .
C29 C 0.25714(15) 1.01277(14) 0.84330(9) 0.0257(3) Uani 1 1 d . . .
H29 H 0.1683 0.9740 0.8219 0.031 Uiso 1 1 calc R . .
C18 C 0.14431(16) 0.42770(15) 0.53467(10) 0.0304(3) Uani 1 1 d . . .
H18 H 0.0757 0.3616 0.5362 0.036 Uiso 1 1 calc R . .
C17 C 0.21108(16) 0.42693(15) 0.47167(10) 0.0295(3) Uani 1 1 d . . .
H17 H 0.1874 0.3605 0.4298 0.035 Uiso 1 1 calc R . .
Zn1 Zn 0.582909(15) 0.762990(14) 0.710095(9) 0.01741(6) Uani 1 1 d . . .
O1 O 0.47450(10) 0.74255(9) 0.79016(6) 0.0215(2) Uani 1 1 d . . .
O3 O 0.55135(10) 0.55202(9) 0.69930(6) 0.0209(2) Uani 1 1 d . . .
N2 N 0.79127(11) 0.76561(11) 0.72056(7) 0.0177(2) Uani 1 1 d . . .
N4 N 0.54012(11) 0.77863(11) 0.59095(7) 0.0182(2) Uani 1 1 d . . .
N6 N 0.60419(12) 0.97803(11) 0.72511(7) 0.0186(2) Uani 1 1 d . . .
N5 N 0.69767(12) 1.02663(11) 0.68426(7) 0.0185(2) Uani 1 1 d . . .
N1 N 0.84130(11) 0.84291(11) 0.66954(7) 0.0176(2) Uani 1 1 d . . .
C36 C 0.47412(14) 0.52078(13) 0.74497(8) 0.0196(3) Uani 1 1 d . . .
O2 O 0.31078(11) 0.46004(10) 0.85354(6) 0.0259(2) Uani 1 1 d . . .
N3 N 0.62796(12) 0.86420(11) 0.56450(7) 0.0187(2) Uani 1 1 d . . .
C31 C 0.43259(14) 0.62136(13) 0.79614(8) 0.0189(3) Uani 1 1 d . . .
C4 C 0.89492(14) 0.69963(13) 0.75574(8) 0.0182(3) Uani 1 1 d . . .
C14 C 0.45615(14) 0.72035(13) 0.52644(8) 0.0191(3) Uani 1 1 d . . .
C6 C 0.78225(14) 0.61898(14) 0.86268(8) 0.0219(3) Uani 1 1 d . . .
H6 H 0.7222 0.6868 0.8558 0.026 Uiso 1 1 calc R . .
B1 B 0.74851(16) 0.93889(15) 0.62263(9) 0.0188(3) Uani 1 1 d . . .
C32 C 0.35409(14) 0.58720(13) 0.84866(8) 0.0210(3) Uani 1 1 d . . .
C3 C 1.01264(14) 0.73513(13) 0.72777(8) 0.0205(3) Uani 1 1 d . . .
H3 H 1.1003 0.7034 0.7430 0.025 Uiso 1 1 calc R . .
C23 C 0.67656(14) 1.18263(13) 0.77292(8) 0.0213(3) Uani 1 1 d . . .
H23 H 0.6870 1.2626 0.8043 0.026 Uiso 1 1 calc R . .
C22 C 0.74302(14) 1.14930(13) 0.71270(8) 0.0202(3) Uani 1 1 d . . .
C2 C 0.97487(14) 0.82554(13) 0.67365(8) 0.0198(3) Uani 1 1 d . . .
C10 C 0.96822(14) 0.50797(13) 0.82739(8) 0.0216(3) Uani 1 1 d . . .
H10 H 1.0351 0.4994 0.7959 0.026 Uiso 1 1 calc R . .
C5 C 0.87981(14) 0.60725(13) 0.81552(8) 0.0190(3) Uani 1 1 d . . .
C9 C 0.95945(16) 0.42151(14) 0.88485(9) 0.0258(3) Uani 1 1 d . . .
H9 H 1.0204 0.3545 0.8927 0.031 Uiso 1 1 calc R . .
C15 C 0.34753(14) 0.62092(13) 0.53035(8) 0.0196(3) Uani 1 1 d . . .
C13 C 0.48887(14) 0.76853(14) 0.45790(8) 0.0225(3) Uani 1 1 d . . .
H13 H 0.4453 0.7441 0.4044 0.027 Uiso 1 1 calc R . .
C20 C 0.27873(14) 0.62191(14) 0.59327(8) 0.0224(3) Uani 1 1 d . . .
H20 H 0.3009 0.6890 0.6348 0.027 Uiso 1 1 calc R . .
C30 C 0.35735(15) 1.00852(13) 0.79821(9) 0.0225(3) Uani 1 1 d . . .
H30 H 0.3368 0.9661 0.7463 0.027 Uiso 1 1 calc R . .
C25 C 0.48774(14) 1.06610(13) 0.82864(8) 0.0202(3) Uani 1 1 d . . .
C8 C 0.86119(16) 0.43341(15) 0.93075(9) 0.0268(3) Uani 1 1 d . . .
H8 H 0.8546 0.3741 0.9698 0.032 Uiso 1 1 calc R . .
C24 C 0.59016(14) 1.07365(13) 0.77827(8) 0.0193(3) Uani 1 1 d . . .
C1 C 1.05829(15) 0.89653(15) 0.62499(9) 0.0264(3) Uani 1 1 d . . .
H1A H 1.0147 0.8820 0.5687 0.040 Uiso 1 1 calc R . .
H1B H 1.1498 0.8647 0.6334 0.040 Uiso 1 1 calc R . .
H1C H 1.0650 0.9893 0.6410 0.040 Uiso 1 1 calc R . .
C12 C 0.59734(14) 0.85868(14) 0.48416(8) 0.0214(3) Uani 1 1 d . . .
C33 C 0.30790(16) 0.67742(15) 0.90652(9) 0.0260(3) Uani 1 1 d . . .
H33A H 0.3392 0.7664 0.8998 0.039 Uiso 1 1 calc R . .
H33B H 0.3458 0.6555 0.9606 0.039 Uiso 1 1 calc R . .
H33C H 0.2082 0.6699 0.8973 0.039 Uiso 1 1 calc R . .
C26 C 0.51660(15) 1.12582(16) 0.90541(9) 0.0274(3) Uani 1 1 d . . .
H26 H 0.6052 1.1649 0.9269 0.033 Uiso 1 1 calc R . .
C7 C 0.77287(15) 0.53162(15) 0.91958(9) 0.0251(3) Uani 1 1 d . . .
H7 H 0.7056 0.5393 0.9509 0.030 Uiso 1 1 calc R . .
C16 C 0.31228(15) 0.52257(14) 0.46921(9) 0.0247(3) Uani 1 1 d . . .
H16 H 0.3576 0.5211 0.4259 0.030 Uiso 1 1 calc R . .
C21 C 0.84518(16) 1.22864(14) 0.67982(9) 0.0267(3) Uani 1 1 d . . .
H21A H 0.9356 1.1964 0.6964 0.040 Uiso 1 1 calc R . .
H21B H 0.8470 1.3194 0.6999 0.040 Uiso 1 1 calc R . .
H21C H 0.8196 1.2219 0.6217 0.040 Uiso 1 1 calc R . .
C34 C 0.34412(16) 0.36765(14) 0.80433(10) 0.0282(3) Uani 1 1 d . . .
H34 H 0.3114 0.2808 0.8074 0.034 Uiso 1 1 calc R . .
C19 C 0.17800(15) 0.52520(15) 0.59534(9) 0.0272(3) Uani 1 1 d . . .
H19 H 0.1322 0.5261 0.6385 0.033 Uiso 1 1 calc R . .
C11 C 0.67298(16) 0.94000(16) 0.43641(9) 0.0276(3) Uani 1 1 d . . .
H11A H 0.6726 1.0315 0.4544 0.041 Uiso 1 1 calc R . .
H11B H 0.6287 0.9265 0.3801 0.041 Uiso 1 1 calc R . .
H11C H 0.7672 0.9154 0.4434 0.041 Uiso 1 1 calc R . .
C35 C 0.42138(15) 0.39129(14) 0.75083(9) 0.0251(3) Uani 1 1 d . . .
H35 H 0.4410 0.3223 0.7169 0.030 Uiso 1 1 calc R . .
C27 C 0.41688(17) 1.12874(17) 0.95078(9) 0.0316(3) Uani 1 1 d . . .
H27 H 0.4380 1.1686 1.0033 0.038 Uiso 1 1 calc R . .
C39 C 0.07403(15) 0.91652(15) 1.04876(9) 0.0249(3) Uani 1 1 d . . .
H39 H 0.1247 0.8592 1.0821 0.030 Uiso 1 1 calc R . .
C38 C 0.00636(15) 0.87250(15) 0.97269(9) 0.0264(3) Uani 1 1 d . . .
H38 H 0.0108 0.7851 0.9540 0.032 Uiso 1 1 calc R . .
C37 C -0.06797(15) 0.95589(15) 0.92367(9) 0.0253(3) Uani 1 1 d . . .
H37 H -0.1144 0.9257 0.8715 0.030 Uiso 1 1 calc R . .
H40 H 0.8081(16) 0.9951(16) 0.5881(10) 0.018(4) Uiso 1 1 d . . .

loop_
_atom_site_aniso_label
_atom_site_aniso_U_11
_atom_site_aniso_U_22
_atom_site_aniso_U_33
_atom_site_aniso_U_23
_atom_site_aniso_U_13
_atom_site_aniso_U_12
C28 0.0271(7) 0.0296(8) 0.0313(8) 0.0049(6) 0.0161(6) 0.0005(6)
C29 0.0221(7) 0.0236(7) 0.0329(8) 0.0031(6) 0.0100(6) -0.0026(5)
C18 0.0228(7) 0.0269(8) 0.0405(9) 0.0007(6) 0.0064(6) -0.0039(6)
C17 0.0270(8) 0.0247(7) 0.0341(8) -0.0066(6) 0.0036(6) -0.0006(6)
Zn1 0.01790(9) 0.01904(9) 0.01691(9) 0.00351(6) 0.00747(6) -0.00128(6)
O1 0.0266(5) 0.0172(5) 0.0234(5) 0.0018(4) 0.0127(4) -0.0022(4)
O3 0.0212(5) 0.0216(5) 0.0221(5) 0.0030(4) 0.0099(4) 0.0003(4)
N2 0.0198(5) 0.0175(5) 0.0173(5) 0.0037(4) 0.0074(4) -0.0019(4)
N4 0.0197(5) 0.0178(5) 0.0190(5) 0.0035(4) 0.0080(4) -0.0002(4)
N6 0.0194(5) 0.0195(6) 0.0185(5) 0.0037(4) 0.0075(4) 0.0000(4)
N5 0.0192(5) 0.0183(5) 0.0198(5) 0.0040(4) 0.0080(4) -0.0009(4)
N1 0.0195(5) 0.0170(5) 0.0181(5) 0.0031(4) 0.0083(4) -0.0017(4)
C36 0.0175(6) 0.0202(6) 0.0219(7) 0.0044(5) 0.0050(5) 0.0016(5)
O2 0.0266(5) 0.0216(5) 0.0342(6) 0.0094(4) 0.0155(4) 0.0001(4)
N3 0.0205(6) 0.0194(5) 0.0181(5) 0.0046(4) 0.0078(4) 0.0000(4)
C31 0.0181(6) 0.0194(6) 0.0201(6) 0.0046(5) 0.0051(5) 0.0005(5)
C4 0.0203(6) 0.0172(6) 0.0175(6) -0.0002(5) 0.0058(5) -0.0008(5)
C14 0.0190(6) 0.0191(6) 0.0200(6) 0.0013(5) 0.0056(5) 0.0033(5)
C6 0.0223(7) 0.0235(7) 0.0203(6) 0.0032(5) 0.0054(5) -0.0002(5)
B1 0.0203(7) 0.0184(7) 0.0192(7) 0.0028(5) 0.0078(6) -0.0007(5)
C32 0.0204(6) 0.0204(7) 0.0239(7) 0.0057(5) 0.0075(5) 0.0002(5)
C3 0.0179(6) 0.0220(7) 0.0220(7) 0.0018(5) 0.0053(5) -0.0002(5)
C23 0.0188(6) 0.0205(7) 0.0237(7) -0.0008(5) 0.0037(5) -0.0014(5)
C22 0.0188(6) 0.0191(6) 0.0227(7) 0.0028(5) 0.0042(5) -0.0006(5)
C2 0.0197(6) 0.0201(6) 0.0207(6) 0.0008(5) 0.0080(5) -0.0021(5)
C10 0.0210(7) 0.0217(7) 0.0222(7) 0.0017(5) 0.0047(5) -0.0010(5)
C5 0.0196(6) 0.0194(6) 0.0169(6) 0.0014(5) 0.0026(5) -0.0031(5)
C9 0.0266(7) 0.0227(7) 0.0279(7) 0.0068(6) 0.0039(6) 0.0018(6)
C15 0.0177(6) 0.0201(6) 0.0209(6) 0.0021(5) 0.0030(5) 0.0023(5)
C13 0.0230(7) 0.0277(7) 0.0175(6) 0.0033(5) 0.0047(5) 0.0031(5)
C20 0.0192(6) 0.0242(7) 0.0235(7) -0.0012(5) 0.0048(5) 0.0005(5)
C30 0.0241(7) 0.0197(6) 0.0242(7) 0.0009(5) 0.0072(5) -0.0002(5)
C25 0.0202(6) 0.0198(6) 0.0223(7) 0.0037(5) 0.0071(5) 0.0028(5)
C8 0.0316(8) 0.0257(7) 0.0230(7) 0.0087(6) 0.0051(6) -0.0031(6)
C24 0.0180(6) 0.0211(6) 0.0191(6) 0.0026(5) 0.0038(5) 0.0013(5)
C1 0.0218(7) 0.0304(8) 0.0310(8) 0.0091(6) 0.0134(6) -0.0008(6)
C12 0.0236(7) 0.0238(7) 0.0191(6) 0.0051(5) 0.0080(5) 0.0050(5)
C33 0.0272(7) 0.0291(7) 0.0251(7) 0.0021(6) 0.0143(6) -0.0014(6)
C26 0.0214(7) 0.0362(8) 0.0245(7) -0.0015(6) 0.0061(6) -0.0012(6)
C7 0.0263(7) 0.0294(7) 0.0209(7) 0.0048(6) 0.0081(6) -0.0024(6)
C16 0.0240(7) 0.0263(7) 0.0240(7) -0.0014(6) 0.0059(6) 0.0037(6)
C21 0.0266(7) 0.0229(7) 0.0322(8) 0.0011(6) 0.0117(6) -0.0063(6)
C34 0.0280(8) 0.0185(7) 0.0416(9) 0.0080(6) 0.0137(6) 0.0013(6)
C19 0.0218(7) 0.0305(8) 0.0305(8) 0.0030(6) 0.0089(6) -0.0010(6)
C11 0.0302(8) 0.0341(8) 0.0213(7) 0.0098(6) 0.0101(6) -0.0001(6)
C35 0.0265(7) 0.0174(6) 0.0341(8) 0.0039(6) 0.0115(6) 0.0022(5)
C27 0.0311(8) 0.0416(9) 0.0235(7) -0.0031(6) 0.0113(6) -0.0006(7)
C39 0.0208(7) 0.0262(7) 0.0285(7) 0.0068(6) 0.0056(6) 0.0014(5)
C38 0.0242(7) 0.0226(7) 0.0328(8) -0.0012(6) 0.0082(6) 0.0004(5)
C37 0.0224(7) 0.0307(8) 0.0223(7) -0.0008(6) 0.0056(5) -0.0023(6)

loop_
_atom_type_symbol
_atom_type_description
_atom_type_scat_dispersion_real
_atom_type_scat_dispersion_imag
_atom_type_scat_source
C C 0.0033 0.0016 'International Tables Vol C Tables 4.2.6.8 and 6.1.1.4'
H H 0.0000 0.0000 'International Tables Vol C Tables 4.2.6.8 and 6.1.1.4'
B B 0.0013 0.0007 'International Tables Vol C Tables 4.2.6.8 and 6.1.1.4'
N N 0.0061 0.0033 'International Tables Vol C Tables 4.2.6.8 and 6.1.1.4'
O O 0.0106 0.0060 'International Tables Vol C Tables 4.2.6.8 and 6.1.1.4'
Zn Zn 0.2839 1.4301 'International Tables Vol C Tables 4.2.6.8 and 6.1.1.4'

loop_
_geom_angle_atom_site_label_1
_geom_angle_atom_site_label_2
_geom_angle_atom_site_label_3
_geom_angle
_geom_angle_site_symmetry_1
_geom_angle_site_symmetry_3
_geom_angle_publ_flag
C27 C28 C29 119.65(14) . . ?
C28 C29 C30 120.19(14) . . ?
C19 C18 C17 119.73(14) . . ?
C18 C17 C16 120.54(14) . . ?
O1 Zn1 N4 134.73(5) . . ?
O1 Zn1 N2 129.69(4) . . ?
N4 Zn1 N2 95.51(4) . . ?
O1 Zn1 O3 81.15(4) . . ?
N4 Zn1 O3 94.07(4) . . ?
N2 Zn1 O3 94.90(4) . . ?
O1 Zn1 N6 95.38(4) . . ?
N4 Zn1 N6 87.63(4) . . ?
N2 Zn1 N6 88.12(4) . . ?
O3 Zn1 N6 176.38(4) . . ?
C31 O1 Zn1 113.89(8) . . ?
C36 O3 Zn1 107.71(8) . . ?
C4 N2 N1 106.78(11) . . ?
C4 N2 Zn1 138.20(9) . . ?
N1 N2 Zn1 114.25(8) . . ?
C14 N4 N3 106.92(11) . . ?
C14 N4 Zn1 138.26(9) . . ?
N3 N4 Zn1 114.47(8) . . ?
C24 N6 N5 105.85(11) . . ?
C24 N6 Zn1 139.01(9) . . ?
N5 N6 Zn1 110.95(8) . . ?
C22 N5 N6 110.68(11) . . ?
C22 N5 B1 128.60(11) . . ?
N6 N5 B1 120.34(11) . . ?
C2 N1 N2 109.77(11) . . ?
C2 N1 B1 130.09(11) . . ?
N2 N1 B1 119.98(11) . . ?
O3 C36 C35 124.77(13) . . ?
O3 C36 C31 119.02(12) . . ?
C35 C36 C31 116.21(12) . . ?
C34 O2 C32 119.25(11) . . ?
C12 N3 N4 109.43(11) . . ?
C12 N3 B1 129.09(12) . . ?
N4 N3 B1 121.18(11) . . ?
O1 C31 C32 122.72(13) . . ?
O1 C31 C36 118.04(12) . . ?
C32 C31 C36 119.24(13) . . ?
N2 C4 C3 109.63(12) . . ?
N2 C4 C5 122.30(12) . . ?
C3 C4 C5 128.05(13) . . ?
N4 C14 C13 109.66(12) . . ?
N4 C14 C15 123.21(12) . . ?
C13 C14 C15 127.13(13) . . ?
C7 C6 C5 120.19(14) . . ?
N5 B1 N3 110.91(11) . . ?
N5 B1 N1 106.91(11) . . ?
N3 B1 N1 110.31(11) . . ?
C31 C32 O2 121.73(13) . . ?
C31 C32 C33 125.63(13) . . ?
O2 C32 C33 112.63(12) . . ?
C2 C3 C4 105.82(12) . . ?
C22 C23 C24 105.68(12) . . ?
N5 C22 C23 107.47(12) . . ?
N5 C22 C21 123.25(13) . . ?
C23 C22 C21 129.27(13) . . ?
N1 C2 C3 108.00(11) . . ?
N1 C2 C1 122.49(13) . . ?
C3 C2 C1 129.51(13) . . ?
C9 C10 C5 120.71(13) . . ?
C10 C5 C6 118.97(13) . . ?
C10 C5 C4 119.20(12) . . ?
C6 C5 C4 121.80(12) . . ?
C8 C9 C10 119.75(14) . . ?
C16 C15 C20 119.00(13) . . ?
C16 C15 C14 118.89(13) . . ?
C20 C15 C14 122.11(12) . . ?
C12 C13 C14 105.84(12) . . ?
C19 C20 C15 120.36(13) . . ?
C29 C30 C25 120.46(13) . . ?
C26 C25 C30 118.92(13) . . ?
C26 C25 C24 120.22(13) . . ?
C30 C25 C24 120.65(13) . . ?
C7 C8 C9 120.09(13) . . ?
N6 C24 C23 110.31(12) . . ?
N6 C24 C25 123.22(12) . . ?
C23 C24 C25 126.22(13) . . ?
N3 C12 C13 108.14(12) . . ?
N3 C12 C11 123.14(13) . . ?
C13 C12 C11 128.72(13) . . ?
C27 C26 C25 120.59(14) . . ?
C8 C7 C6 120.28(14) . . ?
C17 C16 C15 120.15(14) . . ?
O2 C34 C35 123.53(13) . . ?
C18 C19 C20 120.21(14) . . ?
C34 C35 C36 119.93(14) . . ?
C28 C27 C26 120.17(14) . . ?
C38 C39 C37 120.16(14) . 2_577 ?
C39 C38 C37 120.19(14) . . ?
C39 C37 C38 119.64(14) 2_577 . ?

loop_
_geom_bond_atom_site_label_1
_geom_bond_atom_site_label_2
_geom_bond_distance
_geom_bond_site_symmetry_2
_geom_bond_publ_flag
C28 C27 1.388(2) . ?
C28 C29 1.389(2) . ?
C29 C30 1.391(2) . ?
C18 C19 1.385(2) . ?
C18 C17 1.386(2) . ?
C17 C16 1.389(2) . ?
Zn1 O1 1.9367(10) . ?
Zn1 N4 2.0305(11) . ?
Zn1 N2 2.0626(12) . ?
Zn1 O3 2.1851(10) . ?
Zn1 N6 2.2233(12) . ?
O1 C31 1.3205(16) . ?
O3 C36 1.2554(17) . ?
N2 C4 1.3410(18) . ?
N2 N1 1.3750(15) . ?
N4 C14 1.3396(18) . ?
N4 N3 1.3784(15) . ?
N6 C24 1.3407(18) . ?
N6 N5 1.3746(15) . ?
N5 C22 1.3545(17) . ?
N5 B1 1.5383(18) . ?
N1 C2 1.3519(18) . ?
N1 B1 1.5545(19) . ?
C36 C35 1.4336(19) . ?
C36 C31 1.4566(19) . ?
O2 C34 1.3411(19) . ?
O2 C32 1.3791(17) . ?
N3 C12 1.3535(18) . ?
N3 B1 1.5426(19) . ?
C31 C32 1.3650(19) . ?
C4 C3 1.4033(19) . ?
C4 C5 1.4747(18) . ?
C14 C13 1.4020(19) . ?
C14 C15 1.4737(19) . ?
C6 C7 1.390(2) . ?
C6 C5 1.3991(19) . ?
C32 C33 1.485(2) . ?
C3 C2 1.379(2) . ?
C23 C22 1.3792(19) . ?
C23 C24 1.4056(19) . ?
C22 C21 1.5001(19) . ?
C2 C1 1.4966(18) . ?
C10 C9 1.390(2) . ?
C10 C5 1.395(2) . ?
C9 C8 1.389(2) . ?
C15 C16 1.397(2) . ?
C15 C20 1.3981(19) . ?
C13 C12 1.379(2) . ?
C20 C19 1.392(2) . ?
C30 C25 1.394(2) . ?
C25 C26 1.393(2) . ?
C25 C24 1.4756(19) . ?
C8 C7 1.385(2) . ?
C12 C11 1.4946(19) . ?
C26 C27 1.390(2) . ?
C34 C35 1.345(2) . ?
C39 C38 1.386(2) . ?
C39 C37 1.387(2) 2_577 ?
C38 C37 1.389(2) . ?
C37 C39 1.387(2) 2_577 ?
